data_7101487
loop_
_publ_author_name
'Ana Galet'
'M. Carmen Munoz'
'Jose A. Real'

_publ_section_title
;
Coordination polymers undergoing spin crossover and
reversible ligand exchange in the solid
;
_journal_issue 41
_journal_name_full 'Chemical Communications'
_journal_paper_doi 10.1039/B606434E
_journal_year 2006
_chemical_formula_sum 'C25 H16 Au3 Fe1.5 N12 O'
_chemical_formula_weight 1175.17
_chemical_name_systematic
;
?
;
_space_group_IT_number 2
_symmetry_cell_setting triclinic
_symmetry_space_group_name_Hall '-P 1'
_symmetry_space_group_name_H-M 'P -1'
_atom_sites_solution_hydrogens geom
_atom_sites_solution_primary direct
_atom_sites_solution_secondary difmap
_audit_creation_method SHELXL-97
_cell_angle_alpha 112.694(11)
_cell_angle_beta 95.567(13)
_cell_angle_gamma 97.10(2)
_cell_formula_units_Z 2
_cell_length_a 8.240(3)
_cell_length_b 14.790(4)
_cell_length_c 14.532(6)
_cell_measurement_temperature 293(2)
_cell_volume 1601.0(9)
_computing_cell_refinement 'HKL DENZO'
_computing_data_collection COLLECT
_computing_data_reduction 'HKL DENZO and SCALEPACK'
_computing_structure_refinement 'SHELXL-97 (Sheldrick, 1997)'
_computing_structure_solution SHELXS-97
_diffrn_ambient_temperature 293(2)
_diffrn_measured_fraction_theta_full 0.724
_diffrn_measured_fraction_theta_max 0.724
_diffrn_radiation_monochromator graphite
_diffrn_radiation_source 'fine-focus sealed tube'
_diffrn_radiation_type MoK\a
_diffrn_radiation_wavelength 0.71073
_diffrn_reflns_av_R_equivalents 0.0394
_diffrn_reflns_av_sigmaI/netI 0.0668
_diffrn_reflns_limit_h_max 7
_diffrn_reflns_limit_h_min -7
_diffrn_reflns_limit_k_max 13
_diffrn_reflns_limit_k_min -14
_diffrn_reflns_limit_l_max 14
_diffrn_reflns_limit_l_min -11
_diffrn_reflns_number 3419
_diffrn_reflns_theta_full 20.53
_diffrn_reflns_theta_max 20.53
_diffrn_reflns_theta_min 2.56
_exptl_absorpt_coefficient_mu 14.404
_exptl_crystal_colour yellow
_exptl_crystal_density_diffrn 2.438
_exptl_crystal_density_method 'not measured'
_exptl_crystal_description prism
_exptl_crystal_F_000 1068
_exptl_crystal_size_max 0.04
_exptl_crystal_size_mid 0.03
_exptl_crystal_size_min 0.02
_refine_diff_density_max 1.594
_refine_diff_density_min -1.620
_refine_diff_density_rms 0.340
_refine_ls_extinction_method none
_refine_ls_goodness_of_fit_ref 1.136
_refine_ls_hydrogen_treatment mixed
_refine_ls_matrix_type full
_refine_ls_number_parameters 169
_refine_ls_number_reflns 2334
_refine_ls_number_restraints 7
_refine_ls_restrained_S_all 1.135
_refine_ls_R_factor_all 0.1392
_refine_ls_R_factor_gt 0.0959
_refine_ls_shift/su_max 0.040
_refine_ls_shift/su_mean 0.001
_refine_ls_structure_factor_coef Fsqd
_refine_ls_weighting_details 'calc w=1/[\s^2^(Fo^2^)+(0.0390P)^2^+369.2444P] where P=(Fo^2^+2Fc^2^)/3'
_refine_ls_weighting_scheme calc
_refine_ls_wR_factor_gt 0.2124
_refine_ls_wR_factor_ref 0.2690
_reflns_number_gt 1860
_reflns_number_total 2334
_reflns_threshold_expression >2sigma(I)
_cod_data_source_file B606434E.txt
_cod_original_sg_symbol_H-M P-1
_cod_original_formula_sum 'C25 H16 Au3 Fe1.50 N12 O'
_cod_database_code 7101487

loop_
_symmetry_equiv_pos_as_xyz
'x, y, z'
'-x, -y, -z'

loop_
_atom_site_label
_atom_site_type_symbol
_atom_site_fract_x
_atom_site_fract_y
_atom_site_fract_z
_atom_site_U_iso_or_equiv
_atom_site_adp_type
_atom_site_occupancy
_atom_site_symmetry_multiplicity
_atom_site_calc_flag
_atom_site_refinement_flags
_atom_site_disorder_assembly
_atom_site_disorder_group
Fe1 Fe 0.5000 0.5000 1.0000 0.063(4) Uani 1 2 d S . .
Fe2 Fe -0.5000 0.0000 1.0000 0.054(3) Uani 1 2 d S . .
Fe3 Fe -1.5000 0.0000 0.5000 0.064(4) Uani 1 2 d S . .
Au1 Au 0.0036(3) 0.2277(2) 0.9616(2) 0.0729(11) Uani 1 1 d . . .
Au2 Au 0.1043(4) 0.7065(2) 1.2259(2) 0.0859(12) Uani 1 1 d . . .
Au3 Au -1.0095(3) 0.0096(2) 0.7607(2) 0.0719(11) Uani 1 1 d . . .
O1 O -1.589(6) 0.098(4) 0.624(3) 0.089(15) Uani 1 1 d . E .
N1 N 0.322(7) 0.376(4) 0.985(4) 0.070(16) Uiso 1 1 d . A .
N2 N 0.371(7) 0.599(4) 1.107(4) 0.082(18) Uiso 1 1 d . A .
N4 N -0.144(5) 0.817(3) 1.342(3) 0.044(12) Uiso 1 1 d D A .
N5 N 0.314(12) 0.360(6) 0.522(4) 0.17(4) Uiso 1 1 d D . .
N6 N -0.323(8) 0.095(5) 0.971(4) 0.086(18) Uiso 1 1 d . B .
N7 N -0.705(7) 0.020(4) 0.906(4) 0.074(17) Uiso 1 1 d . C .
N9 N -1.003(5) 0.261(5) 1.254(5) 0.11(2) Uiso 1 1 d D . .
N10 N -1.294(7) -0.025(4) 0.592(4) 0.074(17) Uiso 1 1 d . C .
N12 N -1.334(13) 0.475(5) 0.623(7) 0.19(4) Uiso 1 1 d D . .
C1 C 0.224(7) 0.314(4) 0.978(4) 0.047(16) Uiso 1 1 d . A .
C2 C 0.245(9) 0.636(5) 1.155(6) 0.08(2) Uiso 1 1 d . . .
C3 C -0.081(4) 0.760(3) 1.281(3) 0.000(9) Uiso 1 1 d D . .
N3 N 0.330(5) 0.508(3) 0.870(3) 0.083(18) Uiso 1 1 d G A 1
C4 C 0.194(6) 0.554(4) 0.893(3) 0.10(3) Uiso 1 1 d G A 1
H4 H 0.1758 0.5828 0.9593 0.120 Uiso 1 1 calc R A 1
C5 C 0.084(5) 0.557(4) 0.816(4) 0.14(4) Uiso 1 1 d G A 1
H5 H -0.0078 0.5881 0.8307 0.166 Uiso 1 1 calc R A 1
C6 C 0.110(6) 0.514(4) 0.716(4) 0.10(3) Uiso 1 1 d G A 1
H6 H 0.0366 0.5160 0.6645 0.124 Uiso 1 1 calc R A 1
C7 C 0.247(7) 0.468(4) 0.694(3) 0.11(3) Uiso 1 1 d GD A 1
C8 C 0.357(5) 0.464(3) 0.771(4) 0.08(2) Uiso 1 1 d G A 1
H8 H 0.4481 0.4333 0.7556 0.090 Uiso 1 1 calc R A 1
C9 C 0.284(11) 0.409(6) 0.604(4) 0.12(3) Uiso 1 1 d D A 1
C10 C -0.206(7) 0.137(4) 0.962(4) 0.042(15) Uiso 1 1 d . B 1
C11 C -0.816(8) 0.017(5) 0.859(5) 0.059(18) Uiso 1 1 d . C 1
N8 N -0.532(5) 0.134(2) 1.134(3) 0.068(16) Uiso 1 1 d G D 2
C12 C -0.392(4) 0.200(3) 1.197(3) 0.063(19) Uiso 1 1 d G D 2
H12 H -0.2873 0.1873 1.1837 0.075 Uiso 1 1 calc R D 2
C13 C -0.410(4) 0.284(3) 1.280(3) 0.10(3) Uiso 1 1 d G D 2
H13 H -0.3167 0.3273 1.3218 0.118 Uiso 1 1 calc R D 2
C14 C -0.567(5) 0.302(3) 1.299(3) 0.08(2) Uiso 1 1 d G D 2
H14 H -0.5789 0.3581 1.3548 0.092 Uiso 1 1 calc R D 2
C15 C -0.707(4) 0.237(3) 1.237(3) 0.056(17) Uiso 1 1 d GD D 2
C16 C -0.689(4) 0.153(3) 1.154(3) 0.09(2) Uiso 1 1 d G D 2
H16 H -0.7824 0.1088 1.1118 0.105 Uiso 1 1 calc R D 2
C17 C -0.862(4) 0.256(4) 1.242(5) 0.058(18) Uiso 1 1 d D D 2
C18 C -1.189(6) -0.003(4) 0.666(4) 0.033(13) Uiso 1 1 d . C 2
N11 N -1.337(5) 0.128(3) 0.494(3) 0.079(17) Uiso 1 1 d G E 3
C19 C -1.189(5) 0.113(3) 0.457(3) 0.09(3) Uiso 1 1 d G E 3
H19 H -1.1625 0.0492 0.4332 0.114 Uiso 1 1 calc R E 3
C20 C -1.080(4) 0.192(4) 0.456(3) 0.07(2) Uiso 1 1 d G E 3
H20 H -0.9810 0.1817 0.4319 0.085 Uiso 1 1 calc R E 3
C21 C -1.120(5) 0.287(3) 0.492(4) 0.09(2) Uiso 1 1 d G E 3
H21 H -1.0472 0.3401 0.4917 0.105 Uiso 1 1 calc R E 3
C22 C -1.268(6) 0.303(3) 0.529(4) 0.11(3) Uiso 1 1 d GD E 3
C23 C -1.377(4) 0.223(3) 0.530(3) 0.062(19) Uiso 1 1 d G E 3
H23 H -1.4763 0.2337 0.5542 0.074 Uiso 1 1 calc R E 3
C24 C -1.298(16) 0.397(4) 0.572(9) 0.17(5) Uiso 1 1 d D E 3
C25 C -1.511(10) 0.120(6) 0.730(6) 0.10(3) Uiso 1 1 d . E 3

loop_
_atom_site_aniso_label
_atom_site_aniso_U_11
_atom_site_aniso_U_22
_atom_site_aniso_U_33
_atom_site_aniso_U_23
_atom_site_aniso_U_13
_atom_site_aniso_U_12
Fe1 0.044(8) 0.055(9) 0.076(10) 0.012(8) 0.010(7) 0.001(6)
Fe2 0.044(8) 0.054(9) 0.054(8) 0.017(7) -0.001(6) 0.000(6)
Fe3 0.049(8) 0.080(10) 0.059(9) 0.023(8) 0.001(7) 0.022(7)
Au1 0.0527(18) 0.068(2) 0.094(2) 0.0331(17) 0.0105(15) -0.0034(14)
Au2 0.078(2) 0.089(3) 0.083(2) 0.0227(19) 0.0184(17) 0.0264(18)
Au3 0.0542(19) 0.089(2) 0.070(2) 0.0294(17) -0.0011(14) 0.0191(16)
O1 0.11(4) 0.08(4) 0.06(3) 0.01(3) 0.01(3) 0.02(3)

loop_
_atom_type_symbol
_atom_type_description
_atom_type_scat_dispersion_real
_atom_type_scat_dispersion_imag
_atom_type_scat_source
C C 0.0033 0.0016 'International Tables Vol C Tables 4.2.6.8 and 6.1.1.4'
H H 0.0000 0.0000 'International Tables Vol C Tables 4.2.6.8 and 6.1.1.4'
N N 0.0061 0.0033 'International Tables Vol C Tables 4.2.6.8 and 6.1.1.4'
Au Au -2.0133 8.8022 'International Tables Vol C Tables 4.2.6.8 and 6.1.1.4'
Fe Fe 0.3463 0.8444 'International Tables Vol C Tables 4.2.6.8 and 6.1.1.4'
O O 0.0106 0.0060 'International Tables Vol C Tables 4.2.6.8 and 6.1.1.4'

loop_
_geom_angle_atom_site_label_1
_geom_angle_atom_site_label_2
_geom_angle_atom_site_label_3
_geom_angle
_geom_angle_site_symmetry_1
_geom_angle_site_symmetry_3
N1 Fe1 N1 180.000(7) . 2_667
N1 Fe1 N2 90(2) . .
N1 Fe1 N2 90(2) 2_667 .
N1 Fe1 N2 90(2) . 2_667
N1 Fe1 N2 90(2) 2_667 2_667
N2 Fe1 N2 180(3) . 2_667
N1 Fe1 N3 86.2(18) . .
N1 Fe1 N3 93.8(18) 2_667 .
N2 Fe1 N3 90(2) . .
N2 Fe1 N3 90(2) 2_667 .
N1 Fe1 N3 93.8(18) . 2_667
N1 Fe1 N3 86.2(18) 2_667 2_667
N2 Fe1 N3 90(2) . 2_667
N2 Fe1 N3 90(2) 2_667 2_667
N3 Fe1 N3 180.0 . 2_667
N6 Fe2 N6 180.000(8) 2_457 .
N6 Fe2 N7 86(2) 2_457 .
N6 Fe2 N7 94(2) . .
N6 Fe2 N7 94(2) 2_457 2_457
N6 Fe2 N7 86(2) . 2_457
N7 Fe2 N7 180.000(15) . 2_457
N6 Fe2 N8 93.0(19) 2_457 .
N6 Fe2 N8 87.0(19) . .
N7 Fe2 N8 91.2(17) . .
N7 Fe2 N8 88.8(17) 2_457 .
N6 Fe2 N8 87.0(19) 2_457 2_457
N6 Fe2 N8 93.0(19) . 2_457
N7 Fe2 N8 88.8(17) . 2_457
N7 Fe2 N8 91.2(17) 2_457 2_457
N8 Fe2 N8 180.0 . 2_457
O1 Fe3 O1 180.000(11) 2_256 .
O1 Fe3 N10 85.1(19) 2_256 .
O1 Fe3 N10 94.9(19) . .
O1 Fe3 N10 94.9(19) 2_256 2_256
O1 Fe3 N10 85.1(19) . 2_256
N10 Fe3 N10 180.000(6) . 2_256
O1 Fe3 N11 89.7(18) 2_256 2_256
O1 Fe3 N11 90.3(18) . 2_256
N10 Fe3 N11 89.7(18) . 2_256
N10 Fe3 N11 90.3(18) 2_256 2_256
O1 Fe3 N11 90.3(18) 2_256 .
O1 Fe3 N11 89.7(18) . .
N10 Fe3 N11 90.3(18) . .
N10 Fe3 N11 89.7(18) 2_256 .
N11 Fe3 N11 180.0(13) 2_256 .
C1 Au1 C10 172(2) . .
C1 Au1 Au2 84.4(16) . 2_567
C10 Au1 Au2 103.7(15) . 2_567
C2 Au2 C3 168(3) . .
C2 Au2 Au1 90(2) . 2_567
C3 Au2 Au1 86.2(11) . 2_567
C18 Au3 C11 177(2) . .
C25 O1 Fe3 121(4) . .
C1 N1 Fe1 176(5) . .
C2 N2 Fe1 160(5) . .
C10 N6 Fe2 166(6) . .
C11 N7 Fe2 169(6) . .
C18 N10 Fe3 156(5) . .
N1 C1 Au1 164(6) . .
N2 C2 Au2 169(6) . .
N4 C3 Au2 154(4) . .
C4 N3 C8 120.0 . .
C4 N3 Fe1 118(3) . .
C8 N3 Fe1 122(3) . .
C5 C4 N3 120.0 . .
C5 C4 H4 120.0 . .
N3 C4 H4 120.0 . .
C4 C5 C6 120.0 . .
C4 C5 H5 120.0 . .
C6 C5 H5 120.0 . .
C5 C6 C7 120.0 . .
C5 C6 H6 120.0 . .
C7 C6 H6 120.0 . .
C9 C7 C6 130(6) . .
C9 C7 C8 109(6) . .
C6 C7 C8 120.0 . .
C7 C8 N3 120.0 . .
C7 C8 H8 120.0 . .
N3 C8 H8 120.0 . .
N5 C9 C7 178(10) . .
N6 C10 Au1 173(6) . .
N7 C11 Au3 174(6) . .
C12 N8 C16 120.0 . .
C12 N8 Fe2 119(2) . .
C16 N8 Fe2 121(2) . .
C13 C12 N8 120.0 . .
C13 C12 H12 120.0 . .
N8 C12 H12 120.0 . .
C12 C13 C14 120.00(8) . .
C12 C13 H13 120.0 . .
C14 C13 H13 120.0 . .
C15 C14 C13 120.0 . .
C15 C14 H14 120.0 . .
C13 C14 H14 120.0 . .
C17 C15 C14 124(4) . .
C17 C15 C16 116(4) . .
C14 C15 C16 120.0 . .
C15 C16 N8 120.00(7) . .
C15 C16 H16 120.0 . .
N8 C16 H16 120.0 . .
N9 C17 C15 168(7) . .
N10 C18 Au3 168(5) . .
C19 N11 C23 120.0 . .
C19 N11 Fe3 118(2) . .
C23 N11 Fe3 122(2) . .
C20 C19 N11 120.0 . .
C20 C19 H19 120.0 . .
N11 C19 H19 120.0 . .
C21 C20 C19 120.0 . .
C21 C20 H20 120.0 . .
C19 C20 H20 120.0 . .
C20 C21 C22 120.0 . .
C20 C21 H21 120.0 . .
C22 C21 H21 120.0 . .
C24 C22 C23 121(7) . .
C24 C22 C21 119(7) . .
C23 C22 C21 120.0 . .
C22 C23 N11 120.0 . .
C22 C23 H23 120.0 . .
N11 C23 H23 120.0 . .
N12 C24 C22 168(10) . .

loop_
_geom_bond_atom_site_label_1
_geom_bond_atom_site_label_2
_geom_bond_distance
_geom_bond_site_symmetry_2
Fe1 N1 2.13(6) .
Fe1 N1 2.13(6) 2_667
Fe1 N2 2.16(6) .
Fe1 N2 2.16(6) 2_667
Fe1 N3 2.28(4) .
Fe1 N3 2.28(4) 2_667
Fe2 N6 2.09(7) 2_457
Fe2 N6 2.09(7) .
Fe2 N7 2.19(6) .
Fe2 N7 2.19(6) 2_457
Fe2 N8 2.25(3) .
Fe2 N8 2.25(3) 2_457
Fe3 O1 2.10(4) 2_256
Fe3 O1 2.10(5) .
Fe3 N10 2.21(6) .
Fe3 N10 2.21(6) 2_256
Fe3 N11 2.22(3) 2_256
Fe3 N11 2.22(3) .
Au1 C1 2.02(6) .
Au1 C10 2.05(6) .
Au1 Au2 3.309(5) 2_567
Au2 C2 1.78(8) .
Au2 C3 1.91(3) .
Au2 Au1 3.309(5) 2_567
Au3 C18 1.86(5) .
Au3 C11 2.00(7) .
O1 C25 1.51(9) .
N1 C1 1.11(7) .
N2 C2 1.36(8) .
N4 C3 1.183(10) .
N5 C9 1.199(10) .
N6 C10 1.13(7) .
N7 C11 1.07(7) .
N9 C17 1.199(10) .
N10 C18 1.22(6) .
N12 C24 1.201(10) .
N3 C4 1.3900 .
N3 C8 1.3900 .
C4 C5 1.3900 .
C4 H4 0.9300 .
C5 C6 1.3900 .
C5 H5 0.9300 .
C6 C7 1.3900 .
C6 H6 0.9300 .
C7 C9 1.350(10) .
C7 C8 1.3900 .
C8 H8 0.9300 .
N8 C12 1.3900 .
N8 C16 1.3900 .
C12 C13 1.3900 .
C12 H12 0.9300 .
C13 C14 1.3900 .
C13 H13 0.9300 .
C14 C15 1.3900 .
C14 H14 0.9300 .
C15 C17 1.350(10) .
C15 C16 1.3900 .
C16 H16 0.9300 .
N11 C19 1.3900 .
N11 C23 1.3900 .
C19 C20 1.3900 .
C19 H19 0.9300 .
C20 C21 1.3900 .
C20 H20 0.9300 .
C21 C22 1.3900 .
C21 H21 0.9300 .
C22 C24 1.352(10) .
C22 C23 1.3900 .
C23 H23 0.9300 .
